data_7001046
loop_
_publ_author_name
'Langer, Jens'
'Wimmer, Katja'
'G\"orls, Helmar'
'Westerhausen, Matthias'

_publ_section_title
;
 Synthesis and crystal structures of bis(diphenylphosphanyl)methanides
 of lithium and calcium as well as of their borane adducts
;
_journal_issue 16
_journal_name_full 'Dalton Transactions'
_journal_page_first 2951
_journal_page_last 2957
_journal_paper_doi 10.1039/b822530c
_journal_year 2009
_chemical_formula_moiety 'C35 H45 Li N2 O P2, C4 H7 O'
_chemical_formula_sum 'C39 H52 Li N2 O2 P2'
_chemical_formula_weight 649.71
_chemical_name_systematic
;
?
;
_space_group_IT_number 14
_symmetry_cell_setting monoclinic
_symmetry_space_group_name_Hall '-P 2ybc'
_symmetry_space_group_name_H-M 'P 1 21/c 1'
_atom_sites_solution_hydrogens geom
_atom_sites_solution_primary direct
_atom_sites_solution_secondary difmap
_audit_creation_method SHELXL-97
_cell_angle_alpha 90.00
_cell_angle_beta 108.9380(10)
_cell_angle_gamma 90.00
_cell_formula_units_Z 4
_cell_length_a 21.3975(6)
_cell_length_b 9.8321(2)
_cell_length_c 18.8821(6)
_cell_measurement_reflns_used 26018
_cell_measurement_temperature 183(2)
_cell_measurement_theta_max 27.49
_cell_measurement_theta_min 2.86
_cell_volume 3757.43(18)
_computing_cell_refinement DENZO
_computing_data_collection COLLECT
_computing_data_reduction DENZO
_computing_molecular_graphics SHELXTL/PC
_computing_publication_material SHELXL-97
_computing_structure_refinement 'SHELXL-97 (Sheldrick, 1997)'
_computing_structure_solution 'SHELXS-97 (Sheldrick, 1990)'
_diffrn_ambient_temperature 183(2)
_diffrn_measured_fraction_theta_full 0.997
_diffrn_measured_fraction_theta_max 0.997
_diffrn_measurement_device_type KappaCCD
_diffrn_measurement_method 'phi- + omega-scan'
_diffrn_radiation_monochromator graphite
_diffrn_radiation_source 'fine-focus sealed tube'
_diffrn_radiation_type MoK\a
_diffrn_radiation_wavelength 0.71073
_diffrn_reflns_av_R_equivalents 0.0582
_diffrn_reflns_av_sigmaI/netI 0.0595
_diffrn_reflns_limit_h_max 27
_diffrn_reflns_limit_h_min -25
_diffrn_reflns_limit_k_max 12
_diffrn_reflns_limit_k_min -12
_diffrn_reflns_limit_l_max 24
_diffrn_reflns_limit_l_min -24
_diffrn_reflns_number 26018
_diffrn_reflns_theta_full 27.49
_diffrn_reflns_theta_max 27.49
_diffrn_reflns_theta_min 2.86
_exptl_absorpt_coefficient_mu 0.150
_exptl_absorpt_correction_type none
_exptl_crystal_colour colourless
_exptl_crystal_density_diffrn 1.149
_exptl_crystal_density_method 'not measured'
_exptl_crystal_description prism
_exptl_crystal_F_000 1396
_exptl_crystal_size_max 0.05
_exptl_crystal_size_mid 0.05
_exptl_crystal_size_min 0.05
_refine_diff_density_max 0.689
_refine_diff_density_min -0.485
_refine_diff_density_rms 0.059
_refine_ls_extinction_method none
_refine_ls_goodness_of_fit_ref 1.018
_refine_ls_hydrogen_treatment mixed
_refine_ls_matrix_type full
_refine_ls_number_parameters 419
_refine_ls_number_reflns 8610
_refine_ls_number_restraints 0
_refine_ls_restrained_S_all 1.018
_refine_ls_R_factor_all 0.0913
_refine_ls_R_factor_gt 0.0594
_refine_ls_shift/su_max 0.001
_refine_ls_shift/su_mean 0.000
_refine_ls_structure_factor_coef Fsqd
_refine_ls_weighting_details 'calc w=1/[\s^2^(Fo^2^)+(0.0721P)^2^+2.8288P] where P=(Fo^2^+2Fc^2^)/3'
_refine_ls_weighting_scheme calc
_refine_ls_wR_factor_gt 0.1390
_refine_ls_wR_factor_ref 0.1564
_reflns_number_gt 6195
_reflns_number_total 8610
_reflns_threshold_expression >2sigma(I)
_cod_data_source_file b822530c.txt
_cod_data_source_block FO3481
_cod_depositor_comments
;
The following automatic conversions were performed:
'_exptl_absorpt_correction_type' value 'NONE' changed to 'none' according
to '/home/saulius/struct/CIF-dictionaries/cif_core.dic' dictionary named
'cif_core.dic' version 2.4.1 from 2010-06-29.

Automatic conversion script
Id: cif_fix_enum 1527 2010-12-29 10:47:43Z saulius 
;
_cod_original_sg_symbol_Hall -P2ybc
_cod_original_sg_symbol_H-M P2(1)/c
_cod_database_code 7001046

loop_
_symmetry_equiv_pos_as_xyz
'x, y, z'
'-x, y+1/2, -z+1/2'
'-x, -y, -z'
'x, -y-1/2, z-1/2'

loop_
_atom_site_label
_atom_site_type_symbol
_atom_site_fract_x
_atom_site_fract_y
_atom_site_fract_z
_atom_site_U_iso_or_equiv
_atom_site_adp_type
_atom_site_occupancy
_atom_site_symmetry_multiplicity
_atom_site_calc_flag
_atom_site_refinement_flags
_atom_site_disorder_assembly
_atom_site_disorder_group
P1 P 0.21227(3) 0.08976(5) 0.85078(3) 0.01853(14) Uani 1 1 d . . .
P2 P 0.33961(3) 0.20332(5) 0.85978(3) 0.02010(14) Uani 1 1 d . . .
Li1 Li 0.2928(2) 0.1293(4) 0.9893(2) 0.0289(9) Uani 1 1 d . . .
O1 O 0.28426(9) 0.32255(16) 1.00642(10) 0.0333(4) Uani 1 1 d . . .
N1 N 0.24988(11) 0.0422(2) 1.06871(11) 0.0326(5) Uani 1 1 d . . .
N2 N 0.37917(11) 0.0160(2) 1.04995(12) 0.0332(5) Uani 1 1 d . . .
C1 C 0.25630(11) 0.1905(2) 0.80824(13) 0.0223(4) Uani 1 1 d . . .
H1 H 0.2402(12) 0.216(2) 0.7555(15) 0.028(7) Uiso 1 1 d . . .
C2 C 0.12883(11) 0.1644(2) 0.82645(12) 0.0224(5) Uani 1 1 d . . .
C3 C 0.07758(12) 0.0977(2) 0.84359(14) 0.0295(5) Uani 1 1 d . . .
H3A H 0.0844 0.0082 0.8637 0.035 Uiso 1 1 calc R . .
C4 C 0.01722(12) 0.1608(3) 0.83156(16) 0.0376(6) Uani 1 1 d . . .
H4A H -0.0168 0.1143 0.8438 0.045 Uiso 1 1 calc R . .
C5 C 0.00573(13) 0.2909(3) 0.80198(18) 0.0420(7) Uani 1 1 d . . .
H5A H -0.0357 0.3338 0.7941 0.050 Uiso 1 1 calc R . .
C6 C 0.05538(13) 0.3570(3) 0.78411(18) 0.0427(7) Uani 1 1 d . . .
H6A H 0.0479 0.4459 0.7633 0.051 Uiso 1 1 calc R . .
C7 C 0.11639(12) 0.2947(2) 0.79620(15) 0.0317(5) Uani 1 1 d . . .
H7A H 0.1501 0.3418 0.7836 0.038 Uiso 1 1 calc R . .
C8 C 0.18949(10) -0.0733(2) 0.79911(12) 0.0206(4) Uani 1 1 d . . .
C9 C 0.18501(13) -0.0850(2) 0.72404(14) 0.0318(5) Uani 1 1 d . . .
H9A H 0.1917 -0.0066 0.6979 0.038 Uiso 1 1 calc R . .
C10 C 0.17099(14) -0.2085(3) 0.68667(16) 0.0380(6) Uani 1 1 d . . .
H10A H 0.1681 -0.2142 0.6355 0.046 Uiso 1 1 calc R . .
C11 C 0.16125(12) -0.3234(2) 0.72406(16) 0.0334(6) Uani 1 1 d . . .
H11A H 0.1519 -0.4082 0.6987 0.040 Uiso 1 1 calc R . .
C12 C 0.16520(12) -0.3145(2) 0.79792(16) 0.0328(6) Uani 1 1 d . . .
H12A H 0.1583 -0.3931 0.8237 0.039 Uiso 1 1 calc R . .
C13 C 0.17926(12) -0.1904(2) 0.83503(14) 0.0285(5) Uani 1 1 d . . .
H13A H 0.1819 -0.1856 0.8862 0.034 Uiso 1 1 calc R . .
C14 C 0.38465(10) 0.1261(2) 0.80100(12) 0.0220(4) Uani 1 1 d . . .
C15 C 0.43226(11) 0.1883(2) 0.77595(14) 0.0285(5) Uani 1 1 d . . .
H15A H 0.4429 0.2813 0.7875 0.034 Uiso 1 1 calc R . .
C16 C 0.46443(12) 0.1169(3) 0.73457(14) 0.0335(6) Uani 1 1 d . . .
H16A H 0.4970 0.1612 0.7186 0.040 Uiso 1 1 calc R . .
C17 C 0.44944(13) -0.0179(3) 0.71634(14) 0.0350(6) Uani 1 1 d . . .
H17A H 0.4714 -0.0666 0.6878 0.042 Uiso 1 1 calc R . .
C18 C 0.40214(14) -0.0811(2) 0.74006(15) 0.0357(6) Uani 1 1 d . . .
H18A H 0.3915 -0.1739 0.7278 0.043 Uiso 1 1 calc R . .
C19 C 0.37018(12) -0.0105(2) 0.78151(14) 0.0293(5) Uani 1 1 d . . .
H19A H 0.3376 -0.0557 0.7971 0.035 Uiso 1 1 calc R . .
C20 C 0.36591(11) 0.3821(2) 0.86054(12) 0.0212(4) Uani 1 1 d . . .
C21 C 0.32185(12) 0.4866(2) 0.82838(13) 0.0257(5) Uani 1 1 d . . .
H21A H 0.2771 0.4653 0.8018 0.031 Uiso 1 1 calc R . .
C22 C 0.34227(13) 0.6213(2) 0.83449(15) 0.0311(5) Uani 1 1 d . . .
H22A H 0.3114 0.6909 0.8120 0.037 Uiso 1 1 calc R . .
C23 C 0.40680(13) 0.6548(2) 0.87290(14) 0.0302(5) Uani 1 1 d . . .
H23A H 0.4208 0.7470 0.8763 0.036 Uiso 1 1 calc R . .
C24 C 0.45140(12) 0.5527(2) 0.90665(14) 0.0288(5) Uani 1 1 d . . .
H24A H 0.4960 0.5750 0.9338 0.035 Uiso 1 1 calc R . .
C25 C 0.43090(11) 0.4181(2) 0.90076(13) 0.0256(5) Uani 1 1 d . . .
H25A H 0.4616 0.3491 0.9245 0.031 Uiso 1 1 calc R . .
C26 C 0.29392(15) -0.0725(3) 1.10030(16) 0.0414(7) Uani 1 1 d . . .
H26A H 0.2828 -0.1493 1.0645 0.050 Uiso 1 1 calc R . .
H26B H 0.2867 -0.1028 1.1471 0.050 Uiso 1 1 calc R . .
C27 C 0.36582(15) -0.0356(3) 1.11700(16) 0.0455(7) Uani 1 1 d . . .
H27A H 0.3782 0.0347 1.1566 0.055 Uiso 1 1 calc R . .
H27B H 0.3935 -0.1169 1.1360 0.055 Uiso 1 1 calc R . .
C28 C 0.44257(14) 0.0880(3) 1.07170(18) 0.0482(7) Uani 1 1 d . . .
H28A H 0.4779 0.0263 1.0999 0.072 Uiso 1 1 calc R . .
H28B H 0.4407 0.1664 1.1030 0.072 Uiso 1 1 calc R . .
H28C H 0.4515 0.1194 1.0267 0.072 Uiso 1 1 calc R . .
C29 C 0.38188(16) -0.0953(3) 0.99958(17) 0.0449(7) Uani 1 1 d . . .
H29A H 0.4198 -0.1540 1.0242 0.067 Uiso 1 1 calc R . .
H29B H 0.3866 -0.0578 0.9535 0.067 Uiso 1 1 calc R . .
H29C H 0.3411 -0.1487 0.9873 0.067 Uiso 1 1 calc R . .
C30 C 0.25143(18) 0.1427(3) 1.12704(16) 0.0488(8) Uani 1 1 d . . .
H30A H 0.2325 0.1024 1.1630 0.073 Uiso 1 1 calc R . .
H30B H 0.2256 0.2228 1.1039 0.073 Uiso 1 1 calc R . .
H30C H 0.2972 0.1698 1.1531 0.073 Uiso 1 1 calc R . .
C31 C 0.18210(14) -0.0054(3) 1.03536(17) 0.0457(7) Uani 1 1 d . . .
H31A H 0.1664 -0.0435 1.0745 0.069 Uiso 1 1 calc R . .
H31B H 0.1806 -0.0757 0.9980 0.069 Uiso 1 1 calc R . .
H31C H 0.1538 0.0710 1.0112 0.069 Uiso 1 1 calc R . .
C32 C 0.22654(15) 0.4026(3) 0.97152(18) 0.0474(7) Uani 1 1 d . . .
H32A H 0.1868 0.3593 0.9776 0.057 Uiso 1 1 calc R . .
H32B H 0.2196 0.4141 0.9174 0.057 Uiso 1 1 calc R . .
C33 C 0.2401(2) 0.5371(4) 1.0112(3) 0.0922(16) Uani 1 1 d . . .
H33A H 0.2180 0.6120 0.9773 0.111 Uiso 1 1 calc R . .
H33B H 0.2248 0.5372 1.0554 0.111 Uiso 1 1 calc R . .
C34 C 0.3116(2) 0.5505(3) 1.0337(2) 0.0862(15) Uani 1 1 d . . .
H34A H 0.3284 0.6067 1.0794 0.103 Uiso 1 1 calc R . .
H34B H 0.3251 0.5930 0.9933 0.103 Uiso 1 1 calc R . .
C35 C 0.33694(15) 0.4104(3) 1.04796(19) 0.0487(7) Uani 1 1 d . . .
H35A H 0.3759 0.3987 1.0312 0.058 Uiso 1 1 calc R . .
H35B H 0.3501 0.3895 1.1021 0.058 Uiso 1 1 calc R . .
O1T O -0.0241(3) -0.3815(6) 0.8965(3) 0.172(2) Uani 1 1 d . . .
C1T C -0.0411(4) -0.2553(9) 0.9391(5) 0.158(3) Uani 1 1 d . . .
H1TA H -0.0679 -0.1868 0.9038 0.190 Uiso 1 1 calc R . .
H1TB H -0.0646 -0.2836 0.9740 0.190 Uiso 1 1 calc R . .
C2T C 0.0256(4) -0.2042(7) 0.9794(4) 0.137(2) Uani 1 1 d . . .
H2TA H 0.0285 -0.1079 0.9655 0.164 Uiso 1 1 calc R . .
H2TB H 0.0327 -0.2073 1.0339 0.164 Uiso 1 1 calc R . .
C3T C 0.0724(2) -0.2721(6) 0.9658(3) 0.107(2) Uani 1 1 d . . .
H3TA H 0.1184 -0.2585 0.9899 0.128 Uiso 1 1 calc R . .
C4T C 0.0469(3) -0.3599(7) 0.9150(4) 0.126(2) Uani 1 1 d . . .
H4TA H 0.0696 -0.4479 0.9310 0.151 Uiso 1 1 calc R . .
H4TB H 0.0559 -0.3316 0.8689 0.151 Uiso 1 1 calc R . .

loop_
_atom_site_aniso_label
_atom_site_aniso_U_11
_atom_site_aniso_U_22
_atom_site_aniso_U_33
_atom_site_aniso_U_23
_atom_site_aniso_U_13
_atom_site_aniso_U_12
P1 0.0191(3) 0.0171(3) 0.0195(3) -0.0001(2) 0.0064(2) -0.0018(2)
P2 0.0212(3) 0.0167(3) 0.0228(3) 0.0009(2) 0.0078(2) -0.0018(2)
Li1 0.036(2) 0.0243(19) 0.023(2) -0.0003(16) 0.0045(17) 0.0023(16)
O1 0.0365(10) 0.0237(8) 0.0337(10) -0.0052(7) 0.0033(8) 0.0000(7)
N1 0.0449(13) 0.0306(11) 0.0229(10) 0.0002(8) 0.0118(9) 0.0004(9)
N2 0.0386(12) 0.0288(11) 0.0289(11) 0.0026(9) 0.0066(9) 0.0016(9)
C1 0.0231(11) 0.0224(11) 0.0213(11) 0.0034(9) 0.0072(9) -0.0039(8)
C2 0.0201(11) 0.0228(11) 0.0226(11) -0.0064(9) 0.0048(9) -0.0013(8)
C3 0.0275(12) 0.0285(12) 0.0332(13) -0.0026(10) 0.0107(10) -0.0020(9)
C4 0.0242(13) 0.0423(15) 0.0483(17) -0.0090(12) 0.0148(12) -0.0040(11)
C5 0.0233(13) 0.0380(15) 0.0597(19) -0.0112(13) 0.0066(12) 0.0060(11)
C6 0.0325(14) 0.0294(13) 0.0584(19) 0.0009(13) 0.0038(13) 0.0077(11)
C7 0.0254(12) 0.0237(11) 0.0426(15) 0.0015(10) 0.0063(11) -0.0003(9)
C8 0.0166(10) 0.0184(10) 0.0263(12) -0.0008(9) 0.0061(9) 0.0009(8)
C9 0.0409(14) 0.0285(12) 0.0294(13) -0.0036(10) 0.0160(11) -0.0071(10)
C10 0.0454(16) 0.0371(14) 0.0347(15) -0.0129(12) 0.0173(12) -0.0060(12)
C11 0.0264(12) 0.0251(12) 0.0487(16) -0.0129(11) 0.0123(12) -0.0019(9)
C12 0.0338(13) 0.0189(11) 0.0469(16) -0.0016(10) 0.0145(12) -0.0016(9)
C13 0.0355(13) 0.0223(11) 0.0290(13) 0.0002(10) 0.0123(11) 0.0001(9)
C14 0.0191(11) 0.0220(10) 0.0234(11) 0.0024(9) 0.0050(9) 0.0025(8)
C15 0.0241(12) 0.0295(12) 0.0311(13) 0.0004(10) 0.0080(10) -0.0029(9)
C16 0.0260(12) 0.0452(15) 0.0311(14) 0.0058(11) 0.0117(11) 0.0038(11)
C17 0.0349(14) 0.0416(15) 0.0300(13) 0.0051(11) 0.0128(11) 0.0181(11)
C18 0.0493(16) 0.0239(12) 0.0353(14) 0.0005(10) 0.0159(12) 0.0096(11)
C19 0.0338(13) 0.0217(11) 0.0352(14) 0.0029(10) 0.0152(11) 0.0017(9)
C20 0.0263(11) 0.0185(10) 0.0209(11) -0.0017(8) 0.0105(9) -0.0029(8)
C21 0.0244(12) 0.0244(11) 0.0278(12) 0.0000(9) 0.0077(10) -0.0031(9)
C22 0.0350(14) 0.0215(11) 0.0363(14) 0.0023(10) 0.0108(11) 0.0019(10)
C23 0.0397(14) 0.0197(11) 0.0333(14) -0.0050(10) 0.0146(11) -0.0095(10)
C24 0.0266(12) 0.0307(12) 0.0276(13) -0.0054(10) 0.0070(10) -0.0103(10)
C25 0.0240(11) 0.0235(11) 0.0276(12) 0.0005(9) 0.0058(10) -0.0016(9)
C26 0.0551(18) 0.0331(14) 0.0366(15) 0.0125(12) 0.0156(13) 0.0011(12)
C27 0.0509(18) 0.0469(16) 0.0324(15) 0.0143(13) 0.0045(13) 0.0077(13)
C28 0.0373(16) 0.0531(18) 0.0475(18) 0.0039(14) 0.0046(13) -0.0024(13)
C29 0.0604(19) 0.0298(14) 0.0440(17) 0.0019(12) 0.0161(14) 0.0117(12)
C30 0.077(2) 0.0446(16) 0.0310(15) -0.0071(13) 0.0265(15) -0.0024(15)
C31 0.0448(17) 0.0576(18) 0.0373(16) 0.0020(13) 0.0170(13) -0.0085(14)
C32 0.0464(17) 0.0363(15) 0.0495(18) -0.0017(13) 0.0017(14) 0.0100(12)
C33 0.104(4) 0.051(2) 0.089(3) -0.026(2) -0.013(3) 0.040(2)
C34 0.123(4) 0.0297(17) 0.073(3) -0.0056(17) -0.013(3) -0.011(2)
C35 0.0456(17) 0.0361(15) 0.0552(19) -0.0131(14) 0.0038(14) -0.0090(12)
O1T 0.152(5) 0.173(5) 0.181(5) -0.030(4) 0.039(4) -0.003(4)
C1T 0.116(5) 0.207(8) 0.164(7) -0.019(6) 0.064(5) 0.067(6)
C2T 0.143(6) 0.119(5) 0.150(6) -0.064(4) 0.050(5) -0.037(4)
C3T 0.061(3) 0.131(4) 0.126(4) -0.090(4) 0.027(3) -0.020(3)
C4T 0.083(4) 0.166(6) 0.146(6) -0.039(5) 0.061(4) -0.013(4)

loop_
_atom_type_symbol
_atom_type_description
_atom_type_scat_dispersion_real
_atom_type_scat_dispersion_imag
_atom_type_scat_source
C C 0.0033 0.0016 'International Tables Vol C Tables 4.2.6.8 and 6.1.1.4'
H H 0.0000 0.0000 'International Tables Vol C Tables 4.2.6.8 and 6.1.1.4'
Li Li -0.0003 0.0001 'International Tables Vol C Tables 4.2.6.8 and 6.1.1.4'
N N 0.0061 0.0033 'International Tables Vol C Tables 4.2.6.8 and 6.1.1.4'
O O 0.0106 0.0060 'International Tables Vol C Tables 4.2.6.8 and 6.1.1.4'
P P 0.1023 0.0942 'International Tables Vol C Tables 4.2.6.8 and 6.1.1.4'

loop_
_geom_angle_atom_site_label_1
_geom_angle_atom_site_label_2
_geom_angle_atom_site_label_3
_geom_angle
_geom_angle_site_symmetry_1
_geom_angle_site_symmetry_3
_geom_angle_publ_flag
C1 P1 C2 106.56(11) . . ?
C1 P1 C8 109.82(10) . . ?
C2 P1 C8 98.31(9) . . ?
C1 P1 Li1 95.53(12) . . ?
C2 P1 Li1 116.98(11) . . ?
C8 P1 Li1 128.32(11) . . ?
C1 P2 C20 109.20(10) . . ?
C1 P2 C14 105.88(10) . . ?
C20 P2 C14 100.28(10) . . ?
C1 P2 Li1 83.47(11) . . ?
C20 P2 Li1 113.84(10) . . ?
C14 P2 Li1 139.55(10) . . ?
O1 Li1 N2 122.0(2) . . ?
O1 Li1 N1 100.78(19) . . ?
N2 Li1 N1 84.88(16) . . ?
O1 Li1 P1 103.93(17) . . ?
N2 Li1 P1 128.46(18) . . ?
N1 Li1 P1 109.75(17) . . ?
O1 Li1 P2 88.44(15) . . ?
N2 Li1 P2 95.91(15) . . ?
N1 Li1 P2 168.65(19) . . ?
P1 Li1 P2 61.07(8) . . ?
C32 O1 C35 109.1(2) . . ?
C32 O1 Li1 125.0(2) . . ?
C35 O1 Li1 125.4(2) . . ?
C31 N1 C26 110.3(2) . . ?
C31 N1 C30 108.4(2) . . ?
C26 N1 C30 110.9(2) . . ?
C31 N1 Li1 114.38(19) . . ?
C26 N1 Li1 102.96(19) . . ?
C30 N1 Li1 109.9(2) . . ?
C29 N2 C28 108.4(2) . . ?
C29 N2 C27 111.1(2) . . ?
C28 N2 C27 110.2(2) . . ?
C29 N2 Li1 104.5(2) . . ?
C28 N2 Li1 117.2(2) . . ?
C27 N2 Li1 105.28(19) . . ?
P1 C1 P2 113.29(13) . . ?
P1 C1 H1 123.6(15) . . ?
P2 C1 H1 120.9(15) . . ?
C7 C2 C3 117.7(2) . . ?
C7 C2 P1 120.56(17) . . ?
C3 C2 P1 121.50(17) . . ?
C4 C3 C2 120.7(2) . . ?
C4 C3 H3A 119.7 . . ?
C2 C3 H3A 119.7 . . ?
C3 C4 C5 121.0(2) . . ?
C3 C4 H4A 119.5 . . ?
C5 C4 H4A 119.5 . . ?
C6 C5 C4 119.0(2) . . ?
C6 C5 H5A 120.5 . . ?
C4 C5 H5A 120.5 . . ?
C5 C6 C7 120.6(3) . . ?
C5 C6 H6A 119.7 . . ?
C7 C6 H6A 119.7 . . ?
C6 C7 C2 121.1(2) . . ?
C6 C7 H7A 119.5 . . ?
C2 C7 H7A 119.5 . . ?
C13 C8 C9 117.3(2) . . ?
C13 C8 P1 121.00(17) . . ?
C9 C8 P1 121.64(17) . . ?
C10 C9 C8 121.4(2) . . ?
C10 C9 H9A 119.3 . . ?
C8 C9 H9A 119.3 . . ?
C11 C10 C9 119.9(2) . . ?
C11 C10 H10A 120.0 . . ?
C9 C10 H10A 120.0 . . ?
C12 C11 C10 119.8(2) . . ?
C12 C11 H11A 120.1 . . ?
C10 C11 H11A 120.1 . . ?
C11 C12 C13 120.0(2) . . ?
C11 C12 H12A 120.0 . . ?
C13 C12 H12A 120.0 . . ?
C8 C13 C12 121.6(2) . . ?
C8 C13 H13A 119.2 . . ?
C12 C13 H13A 119.2 . . ?
C15 C14 C19 117.0(2) . . ?
C15 C14 P2 127.06(17) . . ?
C19 C14 P2 115.89(16) . . ?
C16 C15 C14 121.3(2) . . ?
C16 C15 H15A 119.4 . . ?
C14 C15 H15A 119.4 . . ?
C17 C16 C15 120.5(2) . . ?
C17 C16 H16A 119.7 . . ?
C15 C16 H16A 119.7 . . ?
C18 C17 C16 119.1(2) . . ?
C18 C17 H17A 120.4 . . ?
C16 C17 H17A 120.4 . . ?
C17 C18 C19 120.5(2) . . ?
C17 C18 H18A 119.8 . . ?
C19 C18 H18A 119.8 . . ?
C18 C19 C14 121.5(2) . . ?
C18 C19 H19A 119.2 . . ?
C14 C19 H19A 119.2 . . ?
C25 C20 C21 117.6(2) . . ?
C25 C20 P2 119.54(17) . . ?
C21 C20 P2 122.55(17) . . ?
C22 C21 C20 121.2(2) . . ?
C22 C21 H21A 119.4 . . ?
C20 C21 H21A 119.4 . . ?
C23 C22 C21 120.5(2) . . ?
C23 C22 H22A 119.8 . . ?
C21 C22 H22A 119.8 . . ?
C22 C23 C24 119.5(2) . . ?
C22 C23 H23A 120.3 . . ?
C24 C23 H23A 120.3 . . ?
C25 C24 C23 120.0(2) . . ?
C25 C24 H24A 120.0 . . ?
C23 C24 H24A 120.0 . . ?
C24 C25 C20 121.2(2) . . ?
C24 C25 H25A 119.4 . . ?
C20 C25 H25A 119.4 . . ?
N1 C26 C27 112.1(2) . . ?
N1 C26 H26A 109.2 . . ?
C27 C26 H26A 109.2 . . ?
N1 C26 H26B 109.2 . . ?
C27 C26 H26B 109.2 . . ?
H26A C26 H26B 107.9 . . ?
N2 C27 C26 111.8(2) . . ?
N2 C27 H27A 109.3 . . ?
C26 C27 H27A 109.3 . . ?
N2 C27 H27B 109.3 . . ?
C26 C27 H27B 109.3 . . ?
H27A C27 H27B 107.9 . . ?
N2 C28 H28A 109.5 . . ?
N2 C28 H28B 109.5 . . ?
H28A C28 H28B 109.5 . . ?
N2 C28 H28C 109.5 . . ?
H28A C28 H28C 109.5 . . ?
H28B C28 H28C 109.5 . . ?
N2 C29 H29A 109.5 . . ?
N2 C29 H29B 109.5 . . ?
H29A C29 H29B 109.5 . . ?
N2 C29 H29C 109.5 . . ?
H29A C29 H29C 109.5 . . ?
H29B C29 H29C 109.5 . . ?
N1 C30 H30A 109.5 . . ?
N1 C30 H30B 109.5 . . ?
H30A C30 H30B 109.5 . . ?
N1 C30 H30C 109.5 . . ?
H30A C30 H30C 109.5 . . ?
H30B C30 H30C 109.5 . . ?
N1 C31 H31A 109.5 . . ?
N1 C31 H31B 109.5 . . ?
H31A C31 H31B 109.5 . . ?
N1 C31 H31C 109.5 . . ?
H31A C31 H31C 109.5 . . ?
H31B C31 H31C 109.5 . . ?
O1 C32 C33 104.9(3) . . ?
O1 C32 H32A 110.8 . . ?
C33 C32 H32A 110.8 . . ?
O1 C32 H32B 110.8 . . ?
C33 C32 H32B 110.8 . . ?
H32A C32 H32B 108.9 . . ?
C34 C33 C32 103.9(3) . . ?
C34 C33 H33A 111.0 . . ?
C32 C33 H33A 111.0 . . ?
C34 C33 H33B 111.0 . . ?
C32 C33 H33B 111.0 . . ?
H33A C33 H33B 109.0 . . ?
C33 C34 C35 105.0(3) . . ?
C33 C34 H34A 110.8 . . ?
C35 C34 H34A 110.8 . . ?
C33 C34 H34B 110.8 . . ?
C35 C34 H34B 110.8 . . ?
H34A C34 H34B 108.8 . . ?
O1 C35 C34 106.6(3) . . ?
O1 C35 H35A 110.4 . . ?
C34 C35 H35A 110.4 . . ?
O1 C35 H35B 110.4 . . ?
C34 C35 H35B 110.4 . . ?
H35A C35 H35B 108.6 . . ?
C4T O1T C1T 99.0(5) . . ?
C2T C1T O1T 100.8(5) . . ?
C2T C1T H1TA 111.6 . . ?
O1T C1T H1TA 111.6 . . ?
C2T C1T H1TB 111.6 . . ?
O1T C1T H1TB 111.6 . . ?
H1TA C1T H1TB 109.4 . . ?
C3T C2T C1T 113.8(5) . . ?
C3T C2T H2TA 108.8 . . ?
C1T C2T H2TA 108.8 . . ?
C3T C2T H2TB 108.8 . . ?
C1T C2T H2TB 108.8 . . ?
H2TA C2T H2TB 107.7 . . ?
C4T C3T C2T 109.2(5) . . ?
C4T C3T H3TA 125.4 . . ?
C2T C3T H3TA 125.4 . . ?
C3T C4T O1T 115.9(5) . . ?
C3T C4T H4TA 108.3 . . ?
O1T C4T H4TA 108.3 . . ?
C3T C4T H4TB 108.3 . . ?
O1T C4T H4TB 108.3 . . ?
H4TA C4T H4TB 107.4 . . ?

loop_
_geom_bond_atom_site_label_1
_geom_bond_atom_site_label_2
_geom_bond_distance
_geom_bond_site_symmetry_2
_geom_bond_publ_flag
P1 C1 1.733(2) . ?
P1 C2 1.845(2) . ?
P1 C8 1.858(2) . ?
P1 Li1 2.653(4) . ?
P2 C1 1.736(2) . ?
P2 C20 1.844(2) . ?
P2 C14 1.852(2) . ?
P2 Li1 3.018(4) . ?
Li1 O1 1.946(4) . ?
Li1 N2 2.143(4) . ?
Li1 N1 2.172(5) . ?
O1 C32 1.432(3) . ?
O1 C35 1.435(3) . ?
N1 C31 1.458(4) . ?
N1 C26 1.467(3) . ?
N1 C30 1.472(3) . ?
N2 C29 1.463(3) . ?
N2 C28 1.466(3) . ?
N2 C27 1.475(3) . ?
C1 H1 0.97(3) . ?
C2 C7 1.393(3) . ?
C2 C3 1.403(3) . ?
C3 C4 1.384(3) . ?
C3 H3A 0.9500 . ?
C4 C5 1.385(4) . ?
C4 H4A 0.9500 . ?
C5 C6 1.378(4) . ?
C5 H5A 0.9500 . ?
C6 C7 1.392(3) . ?
C6 H6A 0.9500 . ?
C7 H7A 0.9500 . ?
C8 C13 1.389(3) . ?
C8 C9 1.394(3) . ?
C9 C10 1.388(3) . ?
C9 H9A 0.9500 . ?
C10 C11 1.383(4) . ?
C10 H10A 0.9500 . ?
C11 C12 1.372(4) . ?
C11 H11A 0.9500 . ?
C12 C13 1.390(3) . ?
C12 H12A 0.9500 . ?
C13 H13A 0.9500 . ?
C14 C15 1.396(3) . ?
C14 C19 1.401(3) . ?
C15 C16 1.388(3) . ?
C15 H15A 0.9500 . ?
C16 C17 1.381(4) . ?
C16 H16A 0.9500 . ?
C17 C18 1.380(4) . ?
C17 H17A 0.9500 . ?
C18 C19 1.382(3) . ?
C18 H18A 0.9500 . ?
C19 H19A 0.9500 . ?
C20 C25 1.396(3) . ?
C20 C21 1.394(3) . ?
C21 C22 1.387(3) . ?
C21 H21A 0.9500 . ?
C22 C23 1.375(4) . ?
C22 H22A 0.9500 . ?
C23 C24 1.389(4) . ?
C23 H23A 0.9500 . ?
C24 C25 1.387(3) . ?
C24 H24A 0.9500 . ?
C25 H25A 0.9500 . ?
C26 C27 1.511(4) . ?
C26 H26A 0.9900 . ?
C26 H26B 0.9900 . ?
C27 H27A 0.9900 . ?
C27 H27B 0.9900 . ?
C28 H28A 0.9800 . ?
C28 H28B 0.9800 . ?
C28 H28C 0.9800 . ?
C29 H29A 0.9800 . ?
C29 H29B 0.9800 . ?
C29 H29C 0.9800 . ?
C30 H30A 0.9800 . ?
C30 H30B 0.9800 . ?
C30 H30C 0.9800 . ?
C31 H31A 0.9800 . ?
C31 H31B 0.9800 . ?
C31 H31C 0.9800 . ?
C32 C33 1.501(5) . ?
C32 H32A 0.9900 . ?
C32 H32B 0.9900 . ?
C33 C34 1.456(6) . ?
C33 H33A 0.9900 . ?
C33 H33B 0.9900 . ?
C34 C35 1.473(5) . ?
C34 H34A 0.9900 . ?
C34 H34B 0.9900 . ?
C35 H35A 0.9900 . ?
C35 H35B 0.9900 . ?
O1T C4T 1.461(7) . ?
O1T C1T 1.584(8) . ?
C1T C2T 1.472(9) . ?
C1T H1TA 0.9900 . ?
C1T H1TB 0.9900 . ?
C2T C3T 1.295(8) . ?
C2T H2TA 0.9900 . ?
C2T H2TB 0.9900 . ?
C3T C4T 1.275(7) . ?
C3T H3TA 0.9500 . ?
C4T H4TA 0.9900 . ?
C4T H4TB 0.9900 . ?
